data_7204722
loop_
_publ_author_name
'Nakamura, A.'
'Sato, T.'
'Kuroda, R.'

_publ_section_title
;
 Novel layered structures of the crystals based on
 C-methylcalix[4]resorcinarene formed at high temperatureElectronic
 supplementary information (ESI) available: Structures of compounds 8,
 9, 10 and 12 (4 figures). See
 http://www.rsc.org/suppdata/ce/b3/b307471d/
;
_journal_issue 56
_journal_name_full CrystEngComm
_journal_page_first 318
_journal_paper_doi 10.1039/b307471d
_journal_volume 5
_journal_year 2003
_chemical_formula_sum 'C62 H50 N3 O8'
_chemical_formula_weight 965.05
_chemical_name_systematic
;
?
;
_space_group_IT_number 2
_symmetry_cell_setting triclinic
_symmetry_space_group_name_Hall '-P 1'
_symmetry_space_group_name_H-M 'P -1'
_atom_sites_solution_hydrogens geom
_atom_sites_solution_primary direct
_atom_sites_solution_secondary difmap
_audit_creation_method SHELXL-97
_cell_angle_alpha 95.1810(10)
_cell_angle_beta 103.9480(10)
_cell_angle_gamma 94.1660(10)
_cell_formula_units_Z 2
_cell_length_a 10.3752(5)
_cell_length_b 12.2621(6)
_cell_length_c 20.1337(10)
_cell_measurement_reflns_used 15372
_cell_measurement_temperature 116(2)
_cell_measurement_theta_max 27.89
_cell_measurement_theta_min 1.68
_cell_volume 2463.9(2)
_computing_cell_refinement 'Bruker SMART'
_computing_data_collection 'Bruker SMART'
_computing_data_reduction 'Bruker SMART'
_computing_structure_refinement 'SHELXL-97 (Sheldrick, 1997)'
_computing_structure_solution 'SHELXS-97 (Sheldrick, 1997)'
_diffrn_ambient_temperature 116(2)
_diffrn_measured_fraction_theta_full 0.912
_diffrn_measured_fraction_theta_max 0.912
_diffrn_measurement_device_type 'CCD area detector'
_diffrn_measurement_method '\w scans'
_diffrn_radiation_monochromator graphite
_diffrn_radiation_source 'fine-focus sealed tube'
_diffrn_radiation_type MoK\a
_diffrn_radiation_wavelength 0.71073
_diffrn_reflns_av_R_equivalents 0.0282
_diffrn_reflns_av_sigmaI/netI 0.0518
_diffrn_reflns_limit_h_max 13
_diffrn_reflns_limit_h_min -11
_diffrn_reflns_limit_k_max 15
_diffrn_reflns_limit_k_min -16
_diffrn_reflns_limit_l_max 26
_diffrn_reflns_limit_l_min -25
_diffrn_reflns_number 15372
_diffrn_reflns_theta_full 27.89
_diffrn_reflns_theta_max 27.89
_diffrn_reflns_theta_min 1.68
_exptl_absorpt_coefficient_mu 0.086
_exptl_absorpt_correction_type none
_exptl_crystal_colour brown
_exptl_crystal_density_diffrn 1.301
_exptl_crystal_density_method 'not measured'
_exptl_crystal_description plate
_exptl_crystal_F_000 1014
_exptl_crystal_size_max 0.60
_exptl_crystal_size_mid 0.30
_exptl_crystal_size_min 0.15
_refine_diff_density_max 0.375
_refine_diff_density_min -0.250
_refine_diff_density_rms 0.049
_refine_ls_extinction_method none
_refine_ls_goodness_of_fit_ref 1.064
_refine_ls_hydrogen_treatment mixed
_refine_ls_matrix_type full
_refine_ls_number_parameters 690
_refine_ls_number_reflns 10741
_refine_ls_number_restraints 0
_refine_ls_restrained_S_all 1.064
_refine_ls_R_factor_all 0.0656
_refine_ls_R_factor_gt 0.0538
_refine_ls_shift/su_max 0.036
_refine_ls_shift/su_mean 0.003
_refine_ls_structure_factor_coef Fsqd
_refine_ls_weighting_details 'calc w=1/[\s^2^(Fo^2^)+(0.0564P)^2^+0.6303P] where P=(Fo^2^+2Fc^2^)/3'
_refine_ls_weighting_scheme calc
_refine_ls_wR_factor_gt 0.1272
_refine_ls_wR_factor_ref 0.1354
_reflns_number_gt 8956
_reflns_number_total 10741
_reflns_threshold_expression >2sigma(I)
_cod_data_source_file b307471d.txt
_cod_data_source_block nakamura11
_cod_depositor_comments
;
The following automatic conversions were performed:
'_symmetry_cell_setting' value 'Triclinic' changed to 'triclinic'
according to '/home/saulius/struct/CIF-dictionaries/cif_core.dic'
dictionary named 'cif_core.dic' version 2.4.1 from 2010-06-29.

Automatic conversion script
Id: cif_fix_enum 1527 2010-12-29 10:47:43Z saulius 
;
_cod_original_sg_symbol_H-M P-1
_cod_database_code 7204722

loop_
_symmetry_equiv_pos_as_xyz
'x, y, z'
'-x, -y, -z'

loop_
_atom_site_label
_atom_site_type_symbol
_atom_site_fract_x
_atom_site_fract_y
_atom_site_fract_z
_atom_site_U_iso_or_equiv
_atom_site_adp_type
_atom_site_occupancy
_atom_site_symmetry_multiplicity
_atom_site_calc_flag
_atom_site_refinement_flags
_atom_site_disorder_assembly
_atom_site_disorder_group
C1 C 0.43667(17) 0.62608(14) -0.26850(9) 0.0176(3) Uani 1 1 d . . .
H1 H 0.3724 0.6743 -0.2816 0.021 Uiso 1 1 calc R . .
C2 C 0.50819(16) 0.63656(14) -0.19954(9) 0.0166(3) Uani 1 1 d . . .
C3 C 0.60329(17) 0.56205(14) -0.18169(9) 0.0179(3) Uani 1 1 d . . .
C4 C 0.62652(17) 0.48280(14) -0.22977(9) 0.0201(4) Uani 1 1 d . . .
H4 H 0.6915 0.4352 -0.2166 0.024 Uiso 1 1 calc R . .
C5 C 0.55245(17) 0.47448(14) -0.29787(9) 0.0183(3) Uani 1 1 d . . .
C6 C 0.45596(16) 0.54760(13) -0.31891(9) 0.0171(3) Uani 1 1 d . . .
C7 C 0.37626(17) 0.53900(14) -0.39376(9) 0.0191(4) Uani 1 1 d . . .
H7 H 0.4361 0.5161 -0.4222 0.023 Uiso 1 1 calc R . .
C8 C 0.32817(18) 0.64845(15) -0.41647(9) 0.0229(4) Uani 1 1 d . . .
H8A H 0.2789 0.6373 -0.4639 0.034 Uiso 1 1 calc R . .
H8B H 0.4038 0.7013 -0.4113 0.034 Uiso 1 1 calc R . .
H8C H 0.2717 0.6752 -0.3885 0.034 Uiso 1 1 calc R . .
O9 O 0.68095(12) 0.56563(11) -0.11473(6) 0.0225(3) Uani 1 1 d . . .
O10 O 0.58150(13) 0.39321(11) -0.34192(7) 0.0252(3) Uani 1 1 d . . .
C11 C 0.14682(17) 0.46291(14) -0.38341(9) 0.0193(4) Uani 1 1 d . . .
H11 H 0.1446 0.5281 -0.3564 0.023 Uiso 1 1 calc R . .
C12 C 0.26009(17) 0.44880(14) -0.40792(9) 0.0185(3) Uani 1 1 d . . .
C13 C 0.26434(17) 0.34798(14) -0.44536(8) 0.0183(3) Uani 1 1 d . . .
C14 C 0.15781(18) 0.26660(14) -0.45902(9) 0.0206(4) Uani 1 1 d . . .
H14 H 0.1625 0.1995 -0.4834 0.025 Uiso 1 1 calc R . .
C15 C 0.04419(18) 0.28567(14) -0.43618(9) 0.0194(4) Uani 1 1 d . . .
C16 C 0.03684(17) 0.38448(14) -0.39720(9) 0.0187(3) Uani 1 1 d . . .
C17 C -0.08572(17) 0.40400(14) -0.37006(9) 0.0190(4) Uani 1 1 d . . .
H17 H -0.1554 0.3454 -0.3935 0.023 Uiso 1 1 calc R . .
C18 C -0.14028(18) 0.51297(15) -0.38816(9) 0.0239(4) Uani 1 1 d . . .
H18A H -0.2172 0.5220 -0.3703 0.036 Uiso 1 1 calc R . .
H18B H -0.1650 0.5128 -0.4373 0.036 Uiso 1 1 calc R . .
H18C H -0.0729 0.5726 -0.3682 0.036 Uiso 1 1 calc R . .
O19 O 0.37741(12) 0.32987(11) -0.46741(7) 0.0228(3) Uani 1 1 d . . .
O20 O -0.06304(13) 0.20636(11) -0.44961(7) 0.0241(3) Uani 1 1 d . . .
C21 C -0.02834(16) 0.48108(14) -0.24299(9) 0.0181(3) Uani 1 1 d . . .
H21 H -0.0298 0.5511 -0.2573 0.022 Uiso 1 1 calc R . .
C22 C -0.05685(16) 0.39145(14) -0.29329(9) 0.0179(3) Uani 1 1 d . . .
C23 C -0.05605(18) 0.28698(14) -0.27062(9) 0.0214(4) Uani 1 1 d . . .
C24 C -0.02608(19) 0.27469(15) -0.20088(10) 0.0239(4) Uani 1 1 d . . .
H24 H -0.0267 0.2046 -0.1867 0.029 Uiso 1 1 calc R . .
C25 C 0.00482(18) 0.36617(15) -0.15210(9) 0.0212(4) Uani 1 1 d . . .
C26 C 0.00239(16) 0.47273(14) -0.17234(9) 0.0170(3) Uani 1 1 d . . .
C27 C 0.03306(16) 0.57408(14) -0.11953(9) 0.0173(3) Uani 1 1 d . . .
H27 H -0.0054 0.5559 -0.0815 0.021 Uiso 1 1 calc R . .
C28 C -0.03115(17) 0.67565(14) -0.14686(9) 0.0204(4) Uani 1 1 d . . .
H28A H -0.1252 0.6571 -0.1655 0.031 Uiso 1 1 calc R . .
H28B H 0.0085 0.6994 -0.1822 0.031 Uiso 1 1 calc R . .
H28C H -0.0167 0.7339 -0.1099 0.031 Uiso 1 1 calc R . .
O29 O -0.08475(15) 0.19113(10) -0.31485(7) 0.0296(3) Uani 1 1 d . . .
O30 O 0.03879(15) 0.34528(12) -0.08446(7) 0.0284(3) Uani 1 1 d . . .
C31 C 0.26538(17) 0.64463(14) -0.12760(9) 0.0178(3) Uani 1 1 d . . .
H31 H 0.2273 0.6550 -0.1731 0.021 Uiso 1 1 calc R . .
C32 C 0.18276(17) 0.60073(14) -0.08940(9) 0.0176(3) Uani 1 1 d . . .
C33 C 0.24360(17) 0.58167(14) -0.02228(9) 0.0183(3) Uani 1 1 d . . .
C34 C 0.38001(18) 0.60784(14) 0.00586(9) 0.0201(4) Uani 1 1 d . . .
H34 H 0.4186 0.5947 0.0508 0.024 Uiso 1 1 calc R . .
C35 C 0.45834(17) 0.65392(14) -0.03386(9) 0.0190(3) Uani 1 1 d . . .
C36 C 0.40193(17) 0.67388(14) -0.10144(9) 0.0176(3) Uani 1 1 d . . .
C37 C 0.48661(17) 0.72412(14) -0.14577(9) 0.0182(3) Uani 1 1 d . . .
H37 H 0.5745 0.7492 -0.1151 0.022 Uiso 1 1 calc R . .
C38 C 0.42920(18) 0.82543(14) -0.17605(9) 0.0225(4) Uani 1 1 d . . .
H38A H 0.4180 0.8772 -0.1396 0.034 Uiso 1 1 calc R . .
H38B H 0.3443 0.8037 -0.2080 0.034 Uiso 1 1 calc R . .
H38C H 0.4893 0.8590 -0.1996 0.034 Uiso 1 1 calc R . .
O39 O 0.16353(12) 0.53473(11) 0.01511(7) 0.0226(3) Uani 1 1 d . . .
O40 O 0.59411(12) 0.67784(11) -0.00866(7) 0.0223(3) Uani 1 1 d . . .
C41 C 0.74926(17) -0.12208(15) -0.27338(9) 0.0208(4) Uani 1 1 d . . .
C42 C 0.70762(17) -0.23218(15) -0.29748(9) 0.0217(4) Uani 1 1 d . . .
H42 H 0.6965 -0.2829 -0.2672 0.026 Uiso 1 1 calc R . .
C43 C 0.68319(17) -0.26468(15) -0.36731(9) 0.0211(4) Uani 1 1 d . . .
H43 H 0.6535 -0.3380 -0.3831 0.025 Uiso 1 1 calc R . .
N44 N 0.69999(15) -0.19633(12) -0.41357(7) 0.0210(3) Uani 1 1 d . . .
C45 C 0.74373(18) -0.09139(15) -0.38951(9) 0.0232(4) Uani 1 1 d . . .
H45 H 0.7588 -0.0435 -0.4207 0.028 Uiso 1 1 calc R . .
C46 C 0.76782(18) -0.05002(15) -0.32100(10) 0.0230(4) Uani 1 1 d . . .
H46 H 0.7957 0.0241 -0.3069 0.028 Uiso 1 1 calc R . .
C47 C 0.77048(19) -0.08490(16) -0.20130(10) 0.0253(4) Uani 1 1 d . . .
C48 C 0.78346(19) -0.05972(16) -0.14132(10) 0.0265(4) Uani 1 1 d . . .
C49 C 0.79945(18) -0.03421(16) -0.06842(9) 0.0246(4) Uani 1 1 d . . .
C50 C 0.7869(2) 0.07140(16) -0.03989(10) 0.0288(4) Uani 1 1 d . . .
H50 H 0.7679 0.1271 -0.0682 0.035 Uiso 1 1 calc R . .
C51 C 0.8026(2) 0.09345(16) 0.03040(10) 0.0283(4) Uani 1 1 d . . .
H51 H 0.7935 0.1638 0.0492 0.034 Uiso 1 1 calc R . .
C52 C 0.83197(18) 0.01031(16) 0.07325(9) 0.0240(4) Uani 1 1 d . . .
C53 C 0.84240(19) -0.09591(16) 0.04468(10) 0.0256(4) Uani 1 1 d . . .
H53 H 0.8608 -0.1517 0.0729 0.031 Uiso 1 1 calc R . .
C54 C 0.82523(19) -0.11780(16) -0.02571(10) 0.0260(4) Uani 1 1 d . . .
H54 H 0.8309 -0.1887 -0.0447 0.031 Uiso 1 1 calc R . .
C55 C 0.85398(19) 0.03299(16) 0.14677(10) 0.0259(4) Uani 1 1 d . . .
C56 C 0.87383(19) 0.04970(16) 0.20795(10) 0.0255(4) Uani 1 1 d . . .
C57 C 0.89248(17) 0.07109(15) 0.28089(9) 0.0222(4) Uani 1 1 d . . .
C58 C 0.92595(18) 0.17774(15) 0.31469(9) 0.0234(4) Uani 1 1 d . . .
H58 H 0.9375 0.2368 0.2901 0.028 Uiso 1 1 calc R . .
C59 C 0.94164(18) 0.19442(15) 0.38486(9) 0.0220(4) Uani 1 1 d . . .
H59 H 0.9656 0.2656 0.4068 0.026 Uiso 1 1 calc R . .
N60 N 0.92411(15) 0.11310(13) 0.42319(8) 0.0228(3) Uani 1 1 d . . .
C61 C 0.89271(19) 0.01121(15) 0.39057(10) 0.0261(4) Uani 1 1 d . . .
H61 H 0.8807 -0.0461 0.4164 0.031 Uiso 1 1 calc R . .
C62 C 0.87704(19) -0.01367(16) 0.32045(10) 0.0251(4) Uani 1 1 d . . .
H62 H 0.8565 -0.0860 0.3002 0.030 Uiso 1 1 calc R . .
C71 C 0.58588(19) 0.81178(16) 0.25846(10) 0.0253(4) Uani 1 1 d . . .
C72 C 0.5373(2) 0.86018(17) 0.19818(10) 0.0333(5) Uani 1 1 d . . .
H72 H 0.4896 0.9214 0.1991 0.040 Uiso 1 1 calc R . .
C73 C 0.5614(2) 0.81558(18) 0.13745(11) 0.0351(5) Uani 1 1 d . . .
H73 H 0.5289 0.8488 0.0978 0.042 Uiso 1 1 calc R . .
N74 N 0.62895(16) 0.72677(14) 0.13207(8) 0.0291(4) Uani 1 1 d . . .
C75 C 0.67542(19) 0.68139(16) 0.18987(10) 0.0271(4) Uani 1 1 d . . .
H75 H 0.7227 0.6202 0.1874 0.033 Uiso 1 1 calc R . .
C76 C 0.65713(19) 0.72054(16) 0.25356(10) 0.0259(4) Uani 1 1 d . . .
H76 H 0.6920 0.6863 0.2924 0.031 Uiso 1 1 calc R . .
C77 C 0.5644(2) 0.85786(16) 0.32311(10) 0.0270(4) Uani 1 1 d . . .
C78 C 0.5467(2) 0.89922(16) 0.37575(10) 0.0269(4) Uani 1 1 d . . .
C79 C 0.52400(19) 0.94980(16) 0.43901(10) 0.0250(4) Uani 1 1 d . . .
C80 C 0.58348(19) 1.05517(16) 0.46708(10) 0.0255(4) Uani 1 1 d . . .
H80 H 0.6396 1.0924 0.4451 0.031 Uiso 1 1 calc R . .
C81 C 0.4399(2) 0.89492(16) 0.47282(10) 0.0270(4) Uani 1 1 d . . .
H81 H 0.3995 0.8247 0.4549 0.032 Uiso 1 1 calc R . .
H20 H -0.063(2) 0.1677(19) -0.4904(13) 0.040(6) Uiso 1 1 d . . .
H9 H 0.653(2) 0.6123(19) -0.0862(12) 0.039(7) Uiso 1 1 d . . .
H10 H 0.521(2) 0.3827(19) -0.3805(13) 0.041(7) Uiso 1 1 d . . .
H39 H 0.210(2) 0.5153(19) 0.0503(12) 0.036(7) Uiso 1 1 d . . .
H40 H 0.611(2) 0.682(2) 0.0331(13) 0.044(7) Uiso 1 1 d . . .
H30 H 0.056(2) 0.405(2) -0.0565(12) 0.038(7) Uiso 1 1 d . . .
H29 H -0.087(3) 0.203(2) -0.3599(15) 0.067(9) Uiso 1 1 d . . .
H19 H 0.355(3) 0.274(2) -0.5049(15) 0.070(9) Uiso 1 1 d . . .

loop_
_atom_site_aniso_label
_atom_site_aniso_U_11
_atom_site_aniso_U_22
_atom_site_aniso_U_33
_atom_site_aniso_U_23
_atom_site_aniso_U_13
_atom_site_aniso_U_12
C1 0.0161(8) 0.0191(8) 0.0173(8) 0.0033(7) 0.0034(7) -0.0002(6)
C2 0.0148(8) 0.0187(8) 0.0168(8) 0.0027(6) 0.0057(6) -0.0022(6)
C3 0.0148(8) 0.0254(9) 0.0133(8) 0.0057(7) 0.0032(6) -0.0018(7)
C4 0.0159(8) 0.0213(9) 0.0234(9) 0.0050(7) 0.0044(7) 0.0025(7)
C5 0.0176(8) 0.0171(8) 0.0209(9) 0.0004(7) 0.0075(7) -0.0012(6)
C6 0.0164(8) 0.0166(8) 0.0172(8) 0.0021(6) 0.0035(7) -0.0031(6)
C7 0.0204(9) 0.0208(9) 0.0150(8) 0.0008(7) 0.0031(7) 0.0002(7)
C8 0.0236(9) 0.0244(9) 0.0179(9) 0.0038(7) 0.0003(7) -0.0016(7)
O9 0.0203(7) 0.0320(7) 0.0148(6) 0.0040(5) 0.0024(5) 0.0055(5)
O10 0.0224(7) 0.0266(7) 0.0233(7) -0.0058(6) 0.0017(6) 0.0047(5)
C11 0.0239(9) 0.0186(8) 0.0141(8) -0.0005(7) 0.0030(7) 0.0020(7)
C12 0.0193(9) 0.0201(9) 0.0136(8) 0.0028(6) -0.0002(7) -0.0014(7)
C13 0.0201(9) 0.0235(9) 0.0107(8) 0.0019(7) 0.0027(6) 0.0026(7)
C14 0.0268(9) 0.0195(9) 0.0138(8) -0.0011(7) 0.0034(7) -0.0001(7)
C15 0.0225(9) 0.0202(9) 0.0132(8) 0.0012(7) 0.0021(7) -0.0038(7)
C16 0.0204(9) 0.0210(9) 0.0136(8) 0.0013(7) 0.0029(7) -0.0003(7)
C17 0.0187(9) 0.0190(8) 0.0172(8) -0.0004(7) 0.0025(7) -0.0028(7)
C18 0.0231(9) 0.0259(10) 0.0205(9) 0.0035(7) 0.0011(7) 0.0028(7)
O19 0.0216(7) 0.0261(7) 0.0190(6) -0.0040(5) 0.0044(5) 0.0009(5)
O20 0.0284(7) 0.0239(7) 0.0175(6) -0.0054(5) 0.0070(5) -0.0087(5)
C21 0.0152(8) 0.0179(8) 0.0207(9) 0.0026(7) 0.0038(7) 0.0002(6)
C22 0.0148(8) 0.0195(8) 0.0191(9) 0.0016(7) 0.0045(7) -0.0009(6)
C23 0.0246(9) 0.0174(8) 0.0217(9) -0.0015(7) 0.0075(7) -0.0017(7)
C24 0.0319(10) 0.0173(9) 0.0244(10) 0.0055(7) 0.0098(8) 0.0010(7)
C25 0.0239(9) 0.0231(9) 0.0180(9) 0.0050(7) 0.0072(7) 0.0025(7)
C26 0.0131(8) 0.0191(8) 0.0186(8) 0.0004(7) 0.0045(6) 0.0005(6)
C27 0.0153(8) 0.0218(9) 0.0152(8) 0.0020(7) 0.0047(6) 0.0018(6)
C28 0.0184(9) 0.0213(9) 0.0208(9) 0.0001(7) 0.0042(7) 0.0024(7)
O29 0.0483(9) 0.0167(6) 0.0244(7) -0.0019(5) 0.0136(6) -0.0033(6)
O30 0.0469(9) 0.0231(7) 0.0160(7) 0.0042(6) 0.0081(6) 0.0059(6)
C31 0.0188(8) 0.0186(8) 0.0154(8) -0.0001(6) 0.0035(7) 0.0027(6)
C32 0.0163(8) 0.0182(8) 0.0172(8) -0.0009(6) 0.0031(7) 0.0010(6)
C33 0.0193(9) 0.0200(9) 0.0167(8) 0.0014(7) 0.0073(7) 0.0015(7)
C34 0.0221(9) 0.0258(9) 0.0118(8) 0.0016(7) 0.0036(7) 0.0024(7)
C35 0.0166(8) 0.0217(9) 0.0172(8) -0.0027(7) 0.0035(7) -0.0001(7)
C36 0.0192(8) 0.0177(8) 0.0157(8) -0.0011(6) 0.0054(7) 0.0005(6)
C37 0.0170(8) 0.0208(9) 0.0156(8) 0.0002(7) 0.0033(7) -0.0021(6)
C38 0.0258(10) 0.0195(9) 0.0224(9) 0.0008(7) 0.0078(7) -0.0005(7)
O39 0.0174(6) 0.0348(8) 0.0169(6) 0.0084(6) 0.0046(5) 0.0018(5)
O40 0.0163(6) 0.0353(8) 0.0131(6) -0.0008(5) 0.0015(5) -0.0016(5)
C41 0.0172(8) 0.0262(9) 0.0179(9) -0.0009(7) 0.0040(7) 0.0005(7)
C42 0.0204(9) 0.0248(9) 0.0201(9) 0.0049(7) 0.0053(7) -0.0002(7)
C43 0.0187(9) 0.0200(9) 0.0242(9) 0.0003(7) 0.0050(7) 0.0025(7)
N44 0.0203(8) 0.0248(8) 0.0171(7) 0.0000(6) 0.0033(6) 0.0048(6)
C45 0.0260(10) 0.0247(9) 0.0208(9) 0.0078(7) 0.0071(7) 0.0050(7)
C46 0.0243(9) 0.0195(9) 0.0241(9) 0.0013(7) 0.0046(7) 0.0014(7)
C47 0.0225(9) 0.0296(10) 0.0223(10) -0.0007(8) 0.0054(7) -0.0022(7)
C48 0.0232(10) 0.0320(10) 0.0224(10) -0.0013(8) 0.0049(8) -0.0010(8)
C49 0.0207(9) 0.0327(10) 0.0177(9) -0.0055(7) 0.0039(7) -0.0018(7)
C50 0.0338(11) 0.0288(10) 0.0217(10) 0.0004(8) 0.0044(8) 0.0018(8)
C51 0.0321(11) 0.0254(10) 0.0245(10) -0.0060(8) 0.0050(8) 0.0015(8)
C52 0.0211(9) 0.0305(10) 0.0178(9) -0.0053(7) 0.0039(7) -0.0004(7)
C53 0.0277(10) 0.0264(10) 0.0215(9) -0.0005(8) 0.0051(8) 0.0026(8)
C54 0.0285(10) 0.0263(10) 0.0222(9) -0.0057(8) 0.0079(8) 0.0015(8)
C55 0.0242(10) 0.0301(10) 0.0216(10) -0.0040(8) 0.0045(7) 0.0028(8)
C56 0.0231(9) 0.0278(10) 0.0237(10) -0.0033(8) 0.0047(8) 0.0021(8)
C57 0.0174(9) 0.0274(10) 0.0198(9) -0.0033(7) 0.0028(7) 0.0030(7)
C58 0.0255(10) 0.0242(9) 0.0194(9) 0.0025(7) 0.0039(7) 0.0008(7)
C59 0.0252(9) 0.0200(9) 0.0187(9) -0.0012(7) 0.0026(7) 0.0012(7)
N60 0.0236(8) 0.0250(8) 0.0180(8) 0.0004(6) 0.0034(6) 0.0003(6)
C61 0.0295(10) 0.0227(9) 0.0250(10) 0.0027(8) 0.0059(8) -0.0020(8)
C62 0.0247(10) 0.0221(9) 0.0249(10) -0.0041(7) 0.0028(8) -0.0016(7)
C71 0.0270(10) 0.0265(10) 0.0215(9) -0.0021(8) 0.0070(8) -0.0019(8)
C72 0.0431(13) 0.0306(11) 0.0270(11) 0.0022(9) 0.0085(9) 0.0104(9)
C73 0.0430(13) 0.0388(12) 0.0234(10) 0.0043(9) 0.0060(9) 0.0085(10)
N74 0.0276(9) 0.0362(10) 0.0219(8) -0.0027(7) 0.0060(7) 0.0001(7)
C75 0.0243(10) 0.0294(10) 0.0268(10) -0.0015(8) 0.0066(8) 0.0019(8)
C76 0.0263(10) 0.0271(10) 0.0232(10) 0.0014(8) 0.0053(8) -0.0003(8)
C77 0.0305(10) 0.0266(10) 0.0237(10) -0.0001(8) 0.0073(8) 0.0020(8)
C78 0.0290(10) 0.0274(10) 0.0243(10) 0.0020(8) 0.0065(8) 0.0052(8)
C79 0.0275(10) 0.0282(10) 0.0205(9) 0.0027(8) 0.0061(8) 0.0099(8)
C80 0.0265(10) 0.0271(10) 0.0255(10) 0.0057(8) 0.0095(8) 0.0062(8)
C81 0.0295(10) 0.0245(10) 0.0264(10) 0.0004(8) 0.0056(8) 0.0059(8)

loop_
_atom_type_symbol
_atom_type_description
_atom_type_scat_dispersion_real
_atom_type_scat_dispersion_imag
_atom_type_scat_source
C C 0.0033 0.0016 'International Tables Vol C Tables 4.2.6.8 and 6.1.1.4'
H H 0.0000 0.0000 'International Tables Vol C Tables 4.2.6.8 and 6.1.1.4'
N N 0.0061 0.0033 'International Tables Vol C Tables 4.2.6.8 and 6.1.1.4'
O O 0.0106 0.0060 'International Tables Vol C Tables 4.2.6.8 and 6.1.1.4'

loop_
_geom_angle_atom_site_label_1
_geom_angle_atom_site_label_2
_geom_angle_atom_site_label_3
_geom_angle
_geom_angle_site_symmetry_1
_geom_angle_site_symmetry_3
_geom_angle_publ_flag
C6 C1 C2 123.92(16) . . ?
C1 C2 C3 116.42(16) . . ?
C1 C2 C37 122.84(15) . . ?
C3 C2 C37 120.74(15) . . ?
C4 C3 O9 116.76(15) . . ?
C4 C3 C2 121.95(16) . . ?
O9 C3 C2 121.28(16) . . ?
C3 C4 C5 119.88(16) . . ?
O10 C5 C4 115.97(15) . . ?
O10 C5 C6 123.33(16) . . ?
C4 C5 C6 120.69(16) . . ?
C1 C6 C5 117.14(15) . . ?
C1 C6 C7 122.39(15) . . ?
C5 C6 C7 120.47(15) . . ?
C6 C7 C12 110.57(13) . . ?
C6 C7 C8 113.76(14) . . ?
C12 C7 C8 111.30(14) . . ?
C16 C11 C12 123.50(16) . . ?
C11 C12 C13 117.33(16) . . ?
C11 C12 C7 121.68(15) . . ?
C13 C12 C7 120.99(15) . . ?
O19 C13 C14 120.50(15) . . ?
O19 C13 C12 118.58(15) . . ?
C14 C13 C12 120.92(16) . . ?
C13 C14 C15 119.98(16) . . ?
O20 C15 C14 120.93(16) . . ?
O20 C15 C16 118.05(16) . . ?
C14 C15 C16 121.00(16) . . ?
C11 C16 C15 117.19(16) . . ?
C11 C16 C17 121.73(15) . . ?
C15 C16 C17 121.08(15) . . ?
C22 C17 C16 110.52(14) . . ?
C22 C17 C18 113.44(14) . . ?
C16 C17 C18 112.12(14) . . ?
C22 C21 C26 124.16(16) . . ?
C21 C22 C23 116.92(16) . . ?
C21 C22 C17 122.60(15) . . ?
C23 C22 C17 120.48(15) . . ?
O29 C23 C24 116.02(16) . . ?
O29 C23 C22 123.05(16) . . ?
C24 C23 C22 120.93(16) . . ?
C25 C24 C23 120.51(16) . . ?
O30 C25 C24 116.03(16) . . ?
O30 C25 C26 123.32(16) . . ?
C24 C25 C26 120.64(16) . . ?
C21 C26 C25 116.81(15) . . ?
C21 C26 C27 121.81(15) . . ?
C25 C26 C27 121.38(15) . . ?
C26 C27 C32 111.59(13) . . ?
C26 C27 C28 113.60(14) . . ?
C32 C27 C28 110.86(14) . . ?
C36 C31 C32 123.67(16) . . ?
C31 C32 C33 116.86(15) . . ?
C31 C32 C27 121.67(15) . . ?
C33 C32 C27 121.47(15) . . ?
O39 C33 C34 121.08(15) . . ?
O39 C33 C32 117.31(15) . . ?
C34 C33 C32 121.61(15) . . ?
C33 C34 C35 119.50(16) . . ?
O40 C35 C36 117.81(15) . . ?
O40 C35 C34 121.25(16) . . ?
C36 C35 C34 120.90(16) . . ?
C31 C36 C35 117.41(15) . . ?
C31 C36 C37 121.05(15) . . ?
C35 C36 C37 121.54(15) . . ?
C2 C37 C38 113.65(14) . . ?
C2 C37 C36 110.35(13) . . ?
C38 C37 C36 111.76(14) . . ?
C42 C41 C46 118.18(16) . . ?
C42 C41 C47 120.07(16) . . ?
C46 C41 C47 121.75(17) . . ?
C43 C42 C41 118.78(16) . . ?
N44 C43 C42 123.63(16) . . ?
C45 N44 C43 117.01(15) . . ?
N44 C45 C46 123.87(16) . . ?
C45 C46 C41 118.48(17) . . ?
C48 C47 C41 176.0(2) . . ?
C47 C48 C49 177.5(2) . . ?
C50 C49 C54 119.52(17) . . ?
C50 C49 C48 121.46(18) . . ?
C54 C49 C48 119.00(17) . . ?
C51 C50 C49 120.16(19) . . ?
C50 C51 C52 120.17(18) . . ?
C51 C52 C53 119.75(17) . . ?
C51 C52 C55 120.85(17) . . ?
C53 C52 C55 119.40(18) . . ?
C54 C53 C52 119.85(18) . . ?
C53 C54 C49 120.51(18) . . ?
C56 C55 C52 178.5(2) . . ?
C55 C56 C57 177.8(2) . . ?
C62 C57 C58 117.71(17) . . ?
C62 C57 C56 120.96(17) . . ?
C58 C57 C56 121.33(17) . . ?
C59 C58 C57 119.24(17) . . ?
N60 C59 C58 123.33(17) . . ?
C61 N60 C59 117.09(16) . . ?
N60 C61 C62 123.63(17) . . ?
C61 C62 C57 118.98(17) . . ?
C76 C71 C72 117.56(18) . . ?
C76 C71 C77 122.23(18) . . ?
C72 C71 C77 120.20(18) . . ?
C73 C72 C71 118.92(19) . . ?
N74 C73 C72 123.96(19) . . ?
C75 N74 C73 116.74(17) . . ?
N74 C75 C76 123.64(18) . . ?
C75 C76 C71 119.18(18) . . ?
C78 C77 C71 177.9(2) . . ?
C77 C78 C79 179.4(2) . . ?
C80 C79 C81 118.65(17) . . ?
C80 C79 C78 120.76(17) . . ?
C81 C79 C78 120.58(18) . . ?
C81 C80 C79 121.05(18) 2_676 . ?
C80 C81 C79 120.29(18) 2_676 . ?

loop_
_geom_bond_atom_site_label_1
_geom_bond_atom_site_label_2
_geom_bond_distance
_geom_bond_site_symmetry_2
_geom_bond_publ_flag
C1 C6 1.395(2) . ?
C1 C2 1.397(2) . ?
C2 C3 1.399(2) . ?
C2 C37 1.522(2) . ?
C3 C4 1.384(2) . ?
C3 O9 1.389(2) . ?
C4 C5 1.392(2) . ?
C5 O10 1.372(2) . ?
C5 C6 1.407(2) . ?
C6 C7 1.524(2) . ?
C7 C12 1.530(2) . ?
C7 C8 1.535(2) . ?
C11 C16 1.394(2) . ?
C11 C12 1.396(2) . ?
C12 C13 1.398(2) . ?
C13 O19 1.376(2) . ?
C13 C14 1.392(2) . ?
C14 C15 1.392(2) . ?
C15 O20 1.381(2) . ?
C15 C16 1.400(2) . ?
C16 C17 1.526(2) . ?
C17 C22 1.526(2) . ?
C17 C18 1.529(2) . ?
C21 C22 1.389(2) . ?
C21 C26 1.395(2) . ?
C22 C23 1.398(2) . ?
C23 O29 1.377(2) . ?
C23 C24 1.388(3) . ?
C24 C25 1.387(3) . ?
C25 O30 1.374(2) . ?
C25 C26 1.404(2) . ?
C26 C27 1.522(2) . ?
C27 C32 1.524(2) . ?
C27 C28 1.538(2) . ?
C31 C36 1.395(2) . ?
C31 C32 1.393(2) . ?
C32 C33 1.395(2) . ?
C33 O39 1.378(2) . ?
C33 C34 1.393(2) . ?
C34 C35 1.396(2) . ?
C35 O40 1.377(2) . ?
C35 C36 1.397(2) . ?
C36 C37 1.532(2) . ?
C37 C38 1.529(2) . ?
C41 C42 1.393(2) . ?
C41 C46 1.398(3) . ?
C41 C47 1.440(2) . ?
C42 C43 1.383(2) . ?
C43 N44 1.341(2) . ?
N44 C45 1.339(2) . ?
C45 C46 1.383(3) . ?
C47 C48 1.192(3) . ?
C48 C49 1.439(2) . ?
C49 C50 1.396(3) . ?
C49 C54 1.396(3) . ?
C50 C51 1.384(3) . ?
C51 C52 1.398(3) . ?
C52 C53 1.398(3) . ?
C52 C55 1.440(2) . ?
C53 C54 1.384(3) . ?
C55 C56 1.195(3) . ?
C56 C57 1.432(2) . ?
C57 C62 1.388(3) . ?
C57 C58 1.398(2) . ?
C58 C59 1.377(2) . ?
C59 N60 1.343(2) . ?
N60 C61 1.337(2) . ?
C61 C62 1.384(3) . ?
C71 C76 1.394(3) . ?
C71 C72 1.399(3) . ?
C71 C77 1.445(3) . ?
C72 C73 1.379(3) . ?
C73 N74 1.348(3) . ?
N74 C75 1.335(2) . ?
C75 C76 1.389(3) . ?
C77 C78 1.194(3) . ?
C78 C79 1.444(3) . ?
C79 C80 1.398(3) . ?
C79 C81 1.400(3) . ?
C80 C81 1.388(3) 2_676 ?
C81 C80 1.388(3) 2_676 ?
